data_7010591
loop_
_publ_author_name
'Anderson, Kirsty M.'
'Connelly, Neil G.'
'Goodwin, Nicholas J.'
'Lewis, Gareth R.'
'Moreno, Maria Teresa'
'Orpen, A. Guy'
'Wood, Andrew J.'

_publ_section_title
;
 Cyanide-bridged complexes with Sn(II)Mn(I), Sn(II)Mn(II), Sn(IV)Mn(I)
 and Sn(IV)Mn(II) oxidation states&#x200A;&#x2020;
;
_journal_issue 9
_journal_name_full 'Journal of the Chemical Society, Dalton Transactions'
_journal_page_first 1421
_journal_paper_doi 10.1039/b100721l
_journal_year 2001
_chemical_formula_sum 'C93 H76 Cl6 Mn2 N2 O10 P6 Sn'
_chemical_formula_weight 2008.65
_chemical_name_systematic
;
?
;
_space_group_IT_number 14
_symmetry_cell_setting monoclinic
_symmetry_space_group_name_Hall '-P 2yn'
_symmetry_space_group_name_H-M 'P 1 21/n 1'
_atom_sites_solution_hydrogens geom
_atom_sites_solution_primary direct
_atom_sites_solution_secondary difmap
_audit_creation_method SHELXL-97
_cell_angle_alpha 90.00
_cell_angle_beta 94.354(13)
_cell_angle_gamma 90.00
_cell_formula_units_Z 4
_cell_length_a 11.5812(13)
_cell_length_b 46.353(6)
_cell_length_c 17.523(2)
_cell_measurement_reflns_used 307
_cell_measurement_temperature 173(2)
_cell_volume 9379.6(19)
_computing_cell_refinement 'SAINT (Siemens, 1995b)'
_computing_data_collection 'SMART (Siemens, 1995b)'
_computing_data_reduction 'SAINT (Siemens, 1995b)'
_computing_molecular_graphics 'SHELXTL (Siemens, 1995a)'
_computing_publication_material 'SHELXTL (Siemens, 1995a)'
_computing_structure_refinement 'SHELXTL (Siemens, 1995a)'
_computing_structure_solution 'SHELXTL (Siemens, 1995a)'
_diffrn_ambient_temperature 173(2)
_diffrn_measured_fraction_theta_full 0.998
_diffrn_measured_fraction_theta_max 0.998
_diffrn_measurement_device 'Siemens CCD Area Detector'
_diffrn_measurement_method '\w rotation with narrow frame'
_diffrn_radiation_monochromator graphite
_diffrn_radiation_source 'fine-focus sealed tube'
_diffrn_radiation_type MoK\a
_diffrn_radiation_wavelength 0.71073
_diffrn_reflns_av_R_equivalents 0.0836
_diffrn_reflns_av_sigmaI/netI 0.1042
_diffrn_reflns_limit_h_max 13
_diffrn_reflns_limit_h_min -13
_diffrn_reflns_limit_k_max 55
_diffrn_reflns_limit_k_min -54
_diffrn_reflns_limit_l_max 20
_diffrn_reflns_limit_l_min -13
_diffrn_reflns_number 49052
_diffrn_reflns_theta_full 25.00
_diffrn_reflns_theta_max 25.00
_diffrn_reflns_theta_min 1.76
_diffrn_standards_decay_% 0
_exptl_absorpt_coefficient_mu 0.860
_exptl_absorpt_correction_T_max 0.962306
_exptl_absorpt_correction_T_min 0.749688
_exptl_absorpt_correction_type multi-scan
_exptl_absorpt_process_details 'SADABS (Sheldrick, 1996)'
_exptl_crystal_colour yellow
_exptl_crystal_density_diffrn 1.422
_exptl_crystal_density_meas ?
_exptl_crystal_density_method .
_exptl_crystal_description block
_exptl_crystal_F_000 4080
_exptl_crystal_size_max 0.4
_exptl_crystal_size_mid 0.1
_exptl_crystal_size_min 0.05
_refine_diff_density_max 0.468
_refine_diff_density_min -0.512
_refine_diff_density_rms 0.090
_refine_ls_extinction_method none
_refine_ls_goodness_of_fit_ref 1.052
_refine_ls_hydrogen_treatment constr
_refine_ls_matrix_type full
_refine_ls_number_parameters 1104
_refine_ls_number_reflns 16469
_refine_ls_number_restraints 0
_refine_ls_restrained_S_all 1.052
_refine_ls_R_factor_all 0.1115
_refine_ls_R_factor_gt 0.0574
_refine_ls_shift/su_max 0.002
_refine_ls_shift/su_mean 0.000
_refine_ls_structure_factor_coef Fsqd
_refine_ls_weighting_details 'calc w=1/[\s^2^(Fo^2^)+(0.0326P)^2^+0.8916P] where P=(Fo^2^+2Fc^2^)/3'
_refine_ls_weighting_scheme calc
_refine_ls_wR_factor_gt 0.0904
_refine_ls_wR_factor_ref 0.1054
_reflns_number_gt 10520
_reflns_number_total 16469
_reflns_threshold_expression >2sigma(I)
_cod_data_source_file b100721l.txt
_cod_data_source_block 7.CH2Cl2
_cod_depositor_comments
;
The following automatic conversions were performed:
'_symmetry_cell_setting' value 'Monoclinic' changed to 'monoclinic'
according to '/home/saulius/struct/CIF-dictionaries/cif_core.dic'
dictionary named 'cif_core.dic' version 2.4.1 from 2010-06-29.

Automatic conversion script
Id: cif_fix_enum 1527 2010-12-29 10:47:43Z saulius 
;
_cod_original_cell_volume 9379.7(19)
_cod_original_sg_symbol_H-M P2(1)/n
_cod_database_code 7010591

loop_
_symmetry_equiv_pos_as_xyz
'x, y, z'
'-x+1/2, y+1/2, -z+1/2'
'-x, -y, -z'
'x-1/2, -y-1/2, z-1/2'

loop_
_atom_site_label
_atom_site_type_symbol
_atom_site_fract_x
_atom_site_fract_y
_atom_site_fract_z
_atom_site_U_iso_or_equiv
_atom_site_adp_type
_atom_site_occupancy
_atom_site_symmetry_multiplicity
_atom_site_calc_flag
_atom_site_refinement_flags
_atom_site_disorder_assembly
_atom_site_disorder_group
Sn1 Sn -0.54046(3) 0.640928(7) 0.78230(2) 0.02250(10) Uani 1 1 d . . .
Cl1 Cl -0.69203(11) 0.65685(3) 0.69002(7) 0.0319(3) Uani 1 1 d . . .
Cl2 Cl -0.38727(12) 0.62397(3) 0.87182(8) 0.0359(3) Uani 1 1 d . . .
Cl3 Cl -0.40877(11) 0.64388(3) 0.68311(8) 0.0370(3) Uani 1 1 d . . .
Cl4 Cl -0.67666(11) 0.63803(3) 0.87939(7) 0.0365(3) Uani 1 1 d . . .
Mn1 Mn -0.45764(6) 0.744132(15) 0.89009(4) 0.02017(18) Uani 1 1 d . . .
Mn2 Mn -0.70703(6) 0.540081(15) 0.70678(4) 0.02006(18) Uani 1 1 d . . .
P1 P -0.39565(11) 0.78170(3) 0.96824(7) 0.0225(3) Uani 1 1 d . . .
P2 P -0.36185(12) 0.72482(3) 0.99813(7) 0.0240(3) Uani 1 1 d . . .
P3 P -0.54514(11) 0.77026(3) 0.79804(8) 0.0226(3) Uani 1 1 d . . .
P4 P -0.86944(11) 0.56175(3) 0.65076(8) 0.0228(3) Uani 1 1 d . . .
P5 P -0.82714(11) 0.50408(3) 0.66019(8) 0.0240(3) Uani 1 1 d . . .
P6 P -0.56394(11) 0.51218(3) 0.74966(8) 0.0226(3) Uani 1 1 d . . .
O1 O -0.5072(3) 0.80379(6) 0.79785(18) 0.0254(8) Uani 1 1 d . . .
O2 O -0.6821(3) 0.77614(6) 0.79494(19) 0.0279(8) Uani 1 1 d . . .
O3 O -0.5398(3) 0.76053(7) 0.70884(18) 0.0265(8) Uani 1 1 d . . .
O4 O -0.2333(3) 0.73840(8) 0.8194(2) 0.0358(9) Uani 1 1 d . . .
O5 O -0.6788(3) 0.73438(8) 0.9635(2) 0.0413(10) Uani 1 1 d . . .
O6 O -0.4375(3) 0.51893(7) 0.72006(18) 0.0276(8) Uani 1 1 d . . .
O7 O -0.5265(3) 0.50576(7) 0.83858(18) 0.0282(8) Uani 1 1 d . . .
O8 O -0.5847(3) 0.48005(7) 0.7160(2) 0.0318(9) Uani 1 1 d . . .
O9 O -0.8343(3) 0.54303(8) 0.8491(2) 0.0356(9) Uani 1 1 d . . .
O10 O -0.5865(3) 0.54345(8) 0.5624(2) 0.0389(10) Uani 1 1 d . . .
N1 N -0.5053(3) 0.68473(9) 0.8149(2) 0.0265(10) Uani 1 1 d . . .
N2 N -0.5808(4) 0.59704(9) 0.7516(2) 0.0269(10) Uani 1 1 d . . .
C1 C -0.4892(4) 0.70718(11) 0.8425(3) 0.0226(12) Uani 1 1 d . . .
C2 C -0.6281(4) 0.57542(11) 0.7361(3) 0.0216(12) Uani 1 1 d . . .
C3 C -0.3579(4) 0.75865(10) 1.0529(3) 0.0249(12) Uani 1 1 d . . .
H3A H -0.2802 0.7629 1.0777 0.030 Uiso 1 1 calc R . .
H3B H -0.4168 0.7593 1.0909 0.030 Uiso 1 1 calc R . .
C4 C -0.2612(4) 0.80087(9) 0.9509(3) 0.0251(12) Uani 1 1 d . . .
C5 C -0.1770(4) 0.80707(10) 1.0097(3) 0.0302(13) Uani 1 1 d . . .
H5A H -0.1889 0.8017 1.0609 0.036 Uiso 1 1 calc R . .
C6 C -0.0756(5) 0.82119(11) 0.9936(3) 0.0370(14) Uani 1 1 d . . .
H6A H -0.0188 0.8256 1.0339 0.044 Uiso 1 1 calc R . .
C7 C -0.0572(5) 0.82876(11) 0.9191(4) 0.0403(15) Uani 1 1 d . . .
H7A H 0.0126 0.8381 0.9081 0.048 Uiso 1 1 calc R . .
C8 C -0.1403(5) 0.82269(11) 0.8611(3) 0.0385(14) Uani 1 1 d . . .
H8A H -0.1280 0.8281 0.8101 0.046 Uiso 1 1 calc R . .
C9 C -0.2416(4) 0.80882(10) 0.8765(3) 0.0310(13) Uani 1 1 d . . .
H9A H -0.2983 0.8047 0.8359 0.037 Uiso 1 1 calc R . .
C10 C -0.4922(4) 0.80913(10) 1.0024(3) 0.0243(12) Uani 1 1 d . . .
C11 C -0.4524(4) 0.82922(10) 1.0575(3) 0.0316(13) Uani 1 1 d . . .
H11A H -0.3731 0.8294 1.0760 0.038 Uiso 1 1 calc R . .
C12 C -0.5292(5) 0.84892(11) 1.0853(3) 0.0356(14) Uani 1 1 d . . .
H12A H -0.5020 0.8624 1.1233 0.043 Uiso 1 1 calc R . .
C13 C -0.6445(5) 0.84926(11) 1.0585(3) 0.0364(15) Uani 1 1 d . . .
H13A H -0.6959 0.8629 1.0781 0.044 Uiso 1 1 calc R . .
C14 C -0.6846(5) 0.82982(11) 1.0035(3) 0.0356(14) Uani 1 1 d . . .
H14A H -0.7637 0.8300 0.9848 0.043 Uiso 1 1 calc R . .
C15 C -0.6082(5) 0.80965(10) 0.9751(3) 0.0308(13) Uani 1 1 d . . .
H15A H -0.6358 0.7963 0.9369 0.037 Uiso 1 1 calc R . .
C16 C -0.2137(4) 0.71260(10) 0.9916(3) 0.0272(12) Uani 1 1 d . . .
C17 C -0.1986(5) 0.68513(11) 0.9595(3) 0.0404(15) Uani 1 1 d . . .
H17A H -0.2635 0.6732 0.9457 0.048 Uiso 1 1 calc R . .
C18 C -0.0874(6) 0.67574(14) 0.9485(3) 0.0551(18) Uani 1 1 d . . .
H18A H -0.0769 0.6571 0.9276 0.066 Uiso 1 1 calc R . .
C19 C 0.0088(6) 0.69277(16) 0.9670(3) 0.0574(19) Uani 1 1 d . . .
H19A H 0.0842 0.6859 0.9590 0.069 Uiso 1 1 calc R . .
C20 C -0.0066(5) 0.72008(14) 0.9974(3) 0.0470(16) Uani 1 1 d . . .
H20A H 0.0584 0.7322 1.0096 0.056 Uiso 1 1 calc R . .
C21 C -0.1164(5) 0.72960(11) 1.0099(3) 0.0333(13) Uani 1 1 d . . .
H21A H -0.1259 0.7482 1.0315 0.040 Uiso 1 1 calc R . .
C22 C -0.4228(5) 0.69753(10) 1.0580(3) 0.0286(13) Uani 1 1 d . . .
C23 C -0.4949(5) 0.67644(12) 1.0276(3) 0.0481(17) Uani 1 1 d . . .
H23A H -0.5165 0.6764 0.9742 0.058 Uiso 1 1 calc R . .
C24 C -0.5369(7) 0.65508(14) 1.0738(4) 0.072(2) Uani 1 1 d . . .
H24A H -0.5852 0.6402 1.0518 0.086 Uiso 1 1 calc R . .
C25 C -0.5086(6) 0.65550(14) 1.1512(4) 0.062(2) Uani 1 1 d . . .
H25A H -0.5382 0.6411 1.1831 0.075 Uiso 1 1 calc R . .
C26 C -0.4374(6) 0.67678(13) 1.1826(3) 0.059(2) Uani 1 1 d . . .
H26A H -0.4179 0.6771 1.2363 0.070 Uiso 1 1 calc R . .
C27 C -0.3940(5) 0.69774(12) 1.1364(3) 0.0443(16) Uani 1 1 d . . .
H27A H -0.3442 0.7123 1.1584 0.053 Uiso 1 1 calc R . .
C28 C -0.3202(4) 0.74219(10) 0.8439(3) 0.0227(12) Uani 1 1 d . . .
C29 C -0.5941(5) 0.73921(10) 0.9360(3) 0.0268(12) Uani 1 1 d . . .
C30 C -0.5708(4) 0.82647(11) 0.7596(3) 0.0311(13) Uani 1 1 d . . .
C31 C -0.5933(6) 0.82703(12) 0.6811(3) 0.0522(18) Uani 1 1 d . . .
H31A H -0.5681 0.8118 0.6502 0.063 Uiso 1 1 calc R . .
C32 C -0.6537(7) 0.85044(14) 0.6483(4) 0.070(2) Uani 1 1 d . . .
H32A H -0.6704 0.8511 0.5944 0.084 Uiso 1 1 calc R . .
C33 C -0.6891(6) 0.87247(13) 0.6930(4) 0.063(2) Uani 1 1 d . . .
H33A H -0.7307 0.8883 0.6702 0.075 Uiso 1 1 calc R . .
C34 C -0.6647(6) 0.87153(12) 0.7696(4) 0.0526(18) Uani 1 1 d . . .
H34A H -0.6886 0.8871 0.8002 0.063 Uiso 1 1 calc R . .
C35 C -0.6062(5) 0.84869(11) 0.8046(3) 0.0400(15) Uani 1 1 d . . .
H35A H -0.5906 0.8482 0.8586 0.048 Uiso 1 1 calc R . .
C36 C -0.7740(4) 0.75656(11) 0.7925(3) 0.0260(12) Uani 1 1 d . . .
C37 C -0.7702(4) 0.72923(11) 0.7620(3) 0.0273(13) Uani 1 1 d . . .
H37A H -0.7008 0.7219 0.7437 0.033 Uiso 1 1 calc R . .
C38 C -0.8702(4) 0.71264(11) 0.7587(3) 0.0338(14) Uani 1 1 d . . .
H38A H -0.8694 0.6936 0.7384 0.041 Uiso 1 1 calc R . .
C39 C -0.9708(5) 0.72357(12) 0.7846(4) 0.0490(17) Uani 1 1 d . . .
H39A H -1.0397 0.7124 0.7803 0.059 Uiso 1 1 calc R . .
C40 C -0.9718(5) 0.75054(12) 0.8166(4) 0.0515(18) Uani 1 1 d . . .
H40A H -1.0407 0.7577 0.8359 0.062 Uiso 1 1 calc R . .
C41 C -0.8730(4) 0.76722(11) 0.8207(3) 0.0338(14) Uani 1 1 d . . .
H41A H -0.8733 0.7859 0.8429 0.041 Uiso 1 1 calc R . .
C42 C -0.4317(5) 0.75327(11) 0.6817(3) 0.0301(13) Uani 1 1 d . . .
C43 C -0.4137(5) 0.72472(11) 0.6631(3) 0.0304(13) Uani 1 1 d . . .
H43A H -0.4724 0.7107 0.6683 0.036 Uiso 1 1 calc R . .
C44 C -0.3091(6) 0.71707(13) 0.6369(3) 0.0490(17) Uani 1 1 d . . .
H44A H -0.2952 0.6975 0.6241 0.059 Uiso 1 1 calc R . .
C45 C -0.2233(5) 0.73776(14) 0.6291(3) 0.0503(17) Uani 1 1 d . . .
H45A H -0.1510 0.7323 0.6112 0.060 Uiso 1 1 calc R . .
C46 C -0.2431(5) 0.76584(13) 0.6470(3) 0.0446(16) Uani 1 1 d . . .
H46A H -0.1844 0.7798 0.6410 0.054 Uiso 1 1 calc R . .
C47 C -0.3481(5) 0.77448(12) 0.6740(3) 0.0358(14) Uani 1 1 d . . .
H47A H -0.3619 0.7940 0.6866 0.043 Uiso 1 1 calc R . .
C48 C -0.9503(4) 0.52796(10) 0.6320(3) 0.0286(13) Uani 1 1 d . . .
H48A H -0.9783 0.5257 0.5775 0.034 Uiso 1 1 calc R . .
H48B H -1.0154 0.5257 0.6650 0.034 Uiso 1 1 calc R . .
C49 C -0.9609(4) 0.58519(10) 0.7030(3) 0.0209(11) Uani 1 1 d . . .
C50 C -1.0814(4) 0.58495(11) 0.6897(3) 0.0293(13) Uani 1 1 d . . .
H50A H -1.1177 0.5710 0.6562 0.035 Uiso 1 1 calc R . .
C51 C -1.1481(5) 0.60493(11) 0.7250(3) 0.0349(14) Uani 1 1 d . . .
H51A H -1.2300 0.6045 0.7159 0.042 Uiso 1 1 calc R . .
C52 C -1.0976(5) 0.62522(13) 0.7727(3) 0.0432(16) Uani 1 1 d . . .
H52A H -1.1443 0.6391 0.7958 0.052 Uiso 1 1 calc R . .
C53 C -0.9786(5) 0.62577(11) 0.7876(3) 0.0380(14) Uani 1 1 d . . .
H53A H -0.9436 0.6399 0.8212 0.046 Uiso 1 1 calc R . .
C54 C -0.9102(5) 0.60558(11) 0.7532(3) 0.0328(13) Uani 1 1 d . . .
H54A H -0.8286 0.6057 0.7640 0.039 Uiso 1 1 calc R . .
C55 C -0.8682(4) 0.58123(10) 0.5601(3) 0.0231(12) Uani 1 1 d . . .
C56 C -0.9613(5) 0.57997(11) 0.5053(3) 0.0326(13) Uani 1 1 d . . .
H56A H -1.0243 0.5674 0.5128 0.039 Uiso 1 1 calc R . .
C57 C -0.9634(5) 0.59668(11) 0.4401(3) 0.0400(15) Uani 1 1 d . . .
H57A H -1.0271 0.5954 0.4027 0.048 Uiso 1 1 calc R . .
C58 C -0.8721(5) 0.61535(11) 0.4290(3) 0.0384(15) Uani 1 1 d . . .
H58A H -0.8739 0.6271 0.3846 0.046 Uiso 1 1 calc R . .
C59 C -0.7791(5) 0.61669(10) 0.4827(3) 0.0321(14) Uani 1 1 d . . .
H59A H -0.7162 0.6292 0.4749 0.038 Uiso 1 1 calc R . .
C60 C -0.7767(4) 0.59968(10) 0.5489(3) 0.0261(12) Uani 1 1 d . . .
H60A H -0.7126 0.6008 0.5860 0.031 Uiso 1 1 calc R . .
C61 C -0.7925(4) 0.48497(12) 0.5735(3) 0.0318(13) Uani 1 1 d . . .
C62 C -0.7537(5) 0.45648(12) 0.5768(3) 0.0427(16) Uani 1 1 d . . .
H62A H -0.7545 0.4459 0.6232 0.051 Uiso 1 1 calc R . .
C63 C -0.7136(5) 0.44344(14) 0.5123(4) 0.0536(19) Uani 1 1 d . . .
H63A H -0.6877 0.4240 0.5148 0.064 Uiso 1 1 calc R . .
C64 C -0.7114(5) 0.45859(19) 0.4453(4) 0.068(2) Uani 1 1 d . . .
H64A H -0.6824 0.4498 0.4017 0.082 Uiso 1 1 calc R . .
C65 C -0.7516(6) 0.48672(17) 0.4412(4) 0.061(2) Uani 1 1 d . . .
H65A H -0.7518 0.4970 0.3943 0.074 Uiso 1 1 calc R . .
C66 C -0.7913(5) 0.49987(14) 0.5047(3) 0.0449(16) Uani 1 1 d . . .
H66A H -0.8180 0.5192 0.5014 0.054 Uiso 1 1 calc R . .
C67 C -0.8880(4) 0.47633(10) 0.7187(3) 0.0256(12) Uani 1 1 d . . .
C68 C -0.8409(5) 0.47067(11) 0.7926(3) 0.0347(14) Uani 1 1 d . . .
H68A H -0.7740 0.4809 0.8123 0.042 Uiso 1 1 calc R . .
C69 C -0.8915(5) 0.45004(11) 0.8379(4) 0.0472(17) Uani 1 1 d . . .
H69A H -0.8590 0.4462 0.8882 0.057 Uiso 1 1 calc R . .
C70 C -0.9882(6) 0.43549(12) 0.8091(4) 0.0497(17) Uani 1 1 d . . .
H70A H -1.0230 0.4216 0.8400 0.060 Uiso 1 1 calc R . .
C71 C -1.0356(5) 0.44069(12) 0.7357(4) 0.0454(16) Uani 1 1 d . . .
H71A H -1.1019 0.4303 0.7161 0.054 Uiso 1 1 calc R . .
C72 C -0.9861(5) 0.46118(11) 0.6909(3) 0.0366(14) Uani 1 1 d . . .
H72A H -1.0193 0.4649 0.6406 0.044 Uiso 1 1 calc R . .
C73 C -0.6348(4) 0.54188(10) 0.6173(3) 0.0243(12) Uani 1 1 d . . .
C74 C -0.7822(4) 0.54110(10) 0.7964(3) 0.0260(12) Uani 1 1 d . . .
C75 C -0.3350(4) 0.52370(11) 0.7673(3) 0.0257(12) Uani 1 1 d . . .
C76 C -0.2528(4) 0.50205(11) 0.7740(3) 0.0324(13) Uani 1 1 d . . .
H76A H -0.2662 0.4839 0.7498 0.039 Uiso 1 1 calc R . .
C77 C -0.1496(5) 0.50774(13) 0.8177(3) 0.0371(15) Uani 1 1 d . . .
H77A H -0.0912 0.4933 0.8224 0.045 Uiso 1 1 calc R . .
C78 C -0.1303(5) 0.53380(13) 0.8541(3) 0.0411(15) Uani 1 1 d . . .
H78A H -0.0600 0.5373 0.8842 0.049 Uiso 1 1 calc R . .
C79 C -0.2148(5) 0.55480(12) 0.8461(3) 0.0410(15) Uani 1 1 d . . .
H79A H -0.2021 0.5728 0.8711 0.049 Uiso 1 1 calc R . .
C80 C -0.3181(5) 0.55005(11) 0.8023(3) 0.0334(14) Uani 1 1 d . . .
H80A H -0.3756 0.5647 0.7967 0.040 Uiso 1 1 calc R . .
C81 C -0.5762(4) 0.51771(11) 0.9022(3) 0.0255(12) Uani 1 1 d . . .
C82 C -0.6326(4) 0.49892(12) 0.9480(3) 0.0324(13) Uani 1 1 d . . .
H82A H -0.6388 0.4790 0.9354 0.039 Uiso 1 1 calc R . .
C83 C -0.6795(5) 0.50945(14) 1.0120(3) 0.0468(17) Uani 1 1 d . . .
H83A H -0.7181 0.4968 1.0443 0.056 Uiso 1 1 calc R . .
C84 C -0.6706(6) 0.53818(16) 1.0294(3) 0.0562(18) Uani 1 1 d . . .
H84A H -0.7046 0.5453 1.0733 0.067 Uiso 1 1 calc R . .
C85 C -0.6130(5) 0.55693(13) 0.9842(4) 0.0501(17) Uani 1 1 d . . .
H85A H -0.6068 0.5768 0.9972 0.060 Uiso 1 1 calc R . .
C86 C -0.5640(5) 0.54656(11) 0.9195(3) 0.0351(14) Uani 1 1 d . . .
H86A H -0.5232 0.5591 0.8881 0.042 Uiso 1 1 calc R . .
C87 C -0.5005(4) 0.45806(10) 0.7143(3) 0.0323(14) Uani 1 1 d . . .
C88 C -0.4530(5) 0.45303(12) 0.6462(4) 0.0424(15) Uani 1 1 d . . .
H88A H -0.4728 0.4649 0.6030 0.051 Uiso 1 1 calc R . .
C89 C -0.3761(5) 0.43044(13) 0.6412(4) 0.0541(18) Uani 1 1 d . . .
H89A H -0.3446 0.4265 0.5939 0.065 Uiso 1 1 calc R . .
C90 C -0.3451(5) 0.41380(14) 0.7035(5) 0.059(2) Uani 1 1 d . . .
H90A H -0.2909 0.3986 0.6998 0.071 Uiso 1 1 calc R . .
C91 C -0.3930(5) 0.41914(12) 0.7727(4) 0.0572(19) Uani 1 1 d . . .
H91A H -0.3715 0.4075 0.8160 0.069 Uiso 1 1 calc R . .
C92 C -0.4720(5) 0.44147(11) 0.7787(4) 0.0430(16) Uani 1 1 d . . .
H92A H -0.5055 0.4452 0.8255 0.052 Uiso 1 1 calc R . .
C93 C -1.1219(19) 0.4034(5) 1.0150(12) 0.134(9) Uiso 0.600(4) 1 d P A 1
H93A H -1.1397 0.3927 1.0616 0.160 Uiso 0.600(4) 1 calc PR A 1
H93B H -1.1589 0.4226 1.0164 0.160 Uiso 0.600(4) 1 calc PR A 1
Cl5 Cl -0.9702(3) 0.40746(8) 1.01334(19) 0.0911(15) Uani 0.600(4) 1 d P A 1
Cl6 Cl -1.1754(4) 0.38527(15) 0.9368(3) 0.0830(16) Uani 0.600(4) 1 d P A 1
C94 C -1.150(3) 0.3544(6) 0.9086(14) 0.144(13) Uani 0.400(4) 1 d P A 2
H94A H -1.2145 0.3435 0.9289 0.173 Uiso 0.400(4) 1 calc PR A 2
H94B H -1.0798 0.3422 0.9159 0.173 Uiso 0.400(4) 1 calc PR A 2
Cl7 Cl -1.1279(13) 0.3840(5) 0.9608(16) 0.313(16) Uani 0.400(4) 1 d P A 2
Cl8 Cl -1.1815(6) 0.35924(14) 0.8116(4) 0.129(3) Uani 0.400(4) 1 d P A 2

loop_
_atom_site_aniso_label
_atom_site_aniso_U_11
_atom_site_aniso_U_22
_atom_site_aniso_U_33
_atom_site_aniso_U_23
_atom_site_aniso_U_13
_atom_site_aniso_U_12
Sn1 0.0218(2) 0.02123(18) 0.0241(2) -0.00192(17) -0.00081(15) -0.00154(16)
Cl1 0.0303(8) 0.0327(7) 0.0315(8) -0.0002(6) -0.0059(6) 0.0040(6)
Cl2 0.0323(8) 0.0318(7) 0.0410(9) -0.0021(7) -0.0144(7) 0.0018(6)
Cl3 0.0327(8) 0.0402(8) 0.0397(9) 0.0026(7) 0.0134(7) 0.0054(7)
Cl4 0.0347(8) 0.0477(8) 0.0281(8) -0.0066(7) 0.0079(6) -0.0122(7)
Mn1 0.0184(4) 0.0238(4) 0.0185(4) -0.0031(3) 0.0025(3) -0.0023(3)
Mn2 0.0165(4) 0.0219(4) 0.0217(4) -0.0003(3) 0.0008(3) -0.0006(3)
P1 0.0217(8) 0.0255(7) 0.0204(7) -0.0046(6) 0.0027(6) -0.0027(6)
P2 0.0253(8) 0.0271(7) 0.0193(8) -0.0031(6) -0.0003(6) -0.0031(6)
P3 0.0189(7) 0.0248(7) 0.0241(8) -0.0028(6) 0.0009(6) -0.0009(6)
P4 0.0180(7) 0.0242(7) 0.0260(8) 0.0018(6) -0.0003(6) -0.0016(6)
P5 0.0208(8) 0.0235(7) 0.0276(8) -0.0012(6) 0.0010(6) -0.0018(6)
P6 0.0199(8) 0.0246(7) 0.0237(8) 0.0012(6) 0.0032(6) 0.0005(6)
O1 0.027(2) 0.0218(18) 0.027(2) -0.0022(16) -0.0005(16) -0.0033(15)
O2 0.017(2) 0.0248(19) 0.041(2) -0.0051(17) -0.0018(17) -0.0020(15)
O3 0.025(2) 0.035(2) 0.020(2) -0.0021(16) 0.0026(16) -0.0003(16)
O4 0.021(2) 0.055(3) 0.032(2) 0.0001(19) 0.0067(18) 0.0026(18)
O5 0.030(2) 0.060(3) 0.035(2) 0.000(2) 0.0129(19) -0.006(2)
O6 0.016(2) 0.043(2) 0.024(2) 0.0058(17) 0.0013(16) 0.0000(16)
O7 0.028(2) 0.037(2) 0.020(2) 0.0045(17) 0.0031(16) 0.0080(17)
O8 0.025(2) 0.0275(19) 0.042(2) -0.0061(17) -0.0017(17) 0.0050(16)
O9 0.027(2) 0.053(2) 0.028(2) 0.004(2) 0.0084(18) 0.0044(18)
O10 0.034(2) 0.053(3) 0.031(2) 0.003(2) 0.0138(19) 0.0001(19)
N1 0.026(3) 0.027(2) 0.026(3) -0.001(2) 0.003(2) -0.001(2)
N2 0.026(3) 0.026(2) 0.029(3) -0.001(2) 0.000(2) 0.001(2)
C1 0.015(3) 0.031(3) 0.022(3) 0.008(3) 0.004(2) 0.001(2)
C2 0.023(3) 0.026(3) 0.016(3) 0.005(2) 0.001(2) 0.011(2)
C3 0.024(3) 0.036(3) 0.014(3) 0.000(2) -0.002(2) -0.004(2)
C4 0.029(3) 0.019(3) 0.029(3) -0.006(2) 0.008(3) 0.001(2)
C5 0.031(3) 0.026(3) 0.034(3) -0.007(3) 0.000(3) 0.000(2)
C6 0.027(3) 0.037(3) 0.046(4) -0.012(3) -0.002(3) -0.002(3)
C7 0.024(3) 0.036(3) 0.062(5) -0.005(3) 0.012(3) -0.011(3)
C8 0.032(4) 0.050(4) 0.034(4) -0.005(3) 0.003(3) -0.009(3)
C9 0.028(3) 0.031(3) 0.033(3) -0.003(3) 0.003(3) -0.009(2)
C10 0.028(3) 0.024(3) 0.021(3) -0.002(2) 0.006(2) -0.003(2)
C11 0.021(3) 0.033(3) 0.041(4) -0.006(3) 0.003(3) -0.009(2)
C12 0.036(4) 0.030(3) 0.041(4) -0.017(3) 0.010(3) -0.003(3)
C13 0.046(4) 0.027(3) 0.039(4) -0.008(3) 0.022(3) 0.002(3)
C14 0.026(3) 0.044(3) 0.038(4) -0.004(3) 0.007(3) 0.001(3)
C15 0.035(4) 0.029(3) 0.029(3) -0.008(3) 0.005(3) -0.002(3)
C16 0.030(3) 0.031(3) 0.020(3) -0.001(2) 0.000(2) 0.003(2)
C17 0.044(4) 0.036(3) 0.041(4) -0.012(3) 0.000(3) 0.004(3)
C18 0.061(5) 0.060(4) 0.043(4) -0.025(3) -0.003(4) 0.024(4)
C19 0.037(4) 0.092(6) 0.043(4) -0.008(4) -0.001(3) 0.022(4)
C20 0.032(4) 0.076(5) 0.032(4) 0.000(3) -0.001(3) -0.004(3)
C21 0.033(3) 0.041(3) 0.025(3) -0.005(3) -0.003(3) 0.002(3)
C22 0.033(3) 0.030(3) 0.023(3) -0.001(3) 0.006(3) -0.003(2)
C23 0.073(5) 0.045(4) 0.025(3) 0.004(3) -0.003(3) -0.026(3)
C24 0.112(7) 0.059(4) 0.043(5) 0.008(4) 0.000(4) -0.051(4)
C25 0.093(6) 0.057(4) 0.039(4) 0.011(4) 0.015(4) -0.034(4)
C26 0.098(6) 0.055(4) 0.023(4) 0.002(3) 0.002(4) -0.030(4)
C27 0.062(4) 0.046(4) 0.024(3) 0.004(3) 0.000(3) -0.020(3)
C28 0.030(3) 0.026(3) 0.012(3) 0.000(2) -0.002(2) -0.004(2)
C29 0.029(3) 0.031(3) 0.020(3) -0.006(2) 0.001(3) -0.004(3)
C30 0.029(3) 0.031(3) 0.033(3) 0.002(3) -0.003(3) -0.007(3)
C31 0.081(5) 0.035(4) 0.039(4) 0.002(3) -0.005(4) 0.012(3)
C32 0.112(7) 0.049(4) 0.045(4) 0.006(4) -0.023(4) 0.008(4)
C33 0.085(6) 0.030(4) 0.068(5) 0.003(4) -0.027(4) 0.008(4)
C34 0.063(5) 0.035(4) 0.057(5) -0.008(3) -0.010(4) 0.010(3)
C35 0.053(4) 0.032(3) 0.035(4) -0.004(3) 0.005(3) -0.002(3)
C36 0.018(3) 0.036(3) 0.024(3) 0.011(3) 0.000(2) 0.001(2)
C37 0.019(3) 0.036(3) 0.027(3) 0.000(3) 0.006(2) -0.001(2)
C38 0.025(3) 0.034(3) 0.042(4) -0.002(3) -0.001(3) -0.002(3)
C39 0.022(3) 0.043(4) 0.083(5) 0.000(4) 0.007(3) -0.009(3)
C40 0.028(4) 0.045(4) 0.084(5) -0.008(4) 0.019(3) -0.002(3)
C41 0.022(3) 0.034(3) 0.046(4) 0.000(3) 0.004(3) 0.005(3)
C42 0.034(3) 0.037(3) 0.020(3) -0.003(3) 0.003(3) 0.004(3)
C43 0.038(4) 0.034(3) 0.020(3) 0.005(3) 0.011(3) -0.001(3)
C44 0.067(5) 0.044(4) 0.038(4) -0.005(3) 0.021(4) 0.005(3)
C45 0.045(4) 0.070(5) 0.038(4) -0.003(4) 0.021(3) 0.013(4)
C46 0.040(4) 0.060(4) 0.036(4) 0.004(3) 0.017(3) -0.014(3)
C47 0.044(4) 0.040(3) 0.024(3) -0.001(3) 0.005(3) -0.001(3)
C48 0.019(3) 0.030(3) 0.037(3) 0.001(3) 0.000(2) 0.000(2)
C49 0.021(3) 0.024(3) 0.018(3) 0.007(2) 0.002(2) 0.001(2)
C50 0.018(3) 0.031(3) 0.038(3) 0.005(3) -0.002(3) -0.002(2)
C51 0.018(3) 0.042(3) 0.045(4) 0.014(3) 0.007(3) 0.006(3)
C52 0.033(4) 0.053(4) 0.045(4) 0.003(3) 0.014(3) 0.016(3)
C53 0.036(4) 0.040(3) 0.039(4) -0.011(3) 0.005(3) 0.005(3)
C54 0.026(3) 0.042(3) 0.030(3) -0.001(3) 0.001(3) 0.004(3)
C55 0.022(3) 0.023(3) 0.024(3) -0.002(2) -0.001(2) 0.003(2)
C56 0.029(3) 0.031(3) 0.036(4) 0.003(3) -0.003(3) -0.002(3)
C57 0.057(4) 0.041(3) 0.021(3) 0.001(3) -0.008(3) 0.009(3)
C58 0.057(4) 0.033(3) 0.026(3) 0.009(3) 0.009(3) 0.006(3)
C59 0.039(4) 0.026(3) 0.032(3) 0.002(3) 0.012(3) 0.000(3)
C60 0.025(3) 0.023(3) 0.030(3) -0.004(3) 0.003(2) 0.001(2)
C61 0.018(3) 0.043(3) 0.034(4) -0.008(3) -0.002(3) -0.009(3)
C62 0.033(4) 0.050(4) 0.046(4) -0.017(3) 0.006(3) -0.006(3)
C63 0.031(4) 0.061(4) 0.069(5) -0.037(4) 0.007(4) -0.004(3)
C64 0.034(4) 0.122(7) 0.049(5) -0.048(5) 0.012(4) -0.016(4)
C65 0.042(4) 0.109(6) 0.033(4) -0.018(4) 0.006(3) -0.030(4)
C66 0.034(4) 0.067(4) 0.032(4) -0.009(3) -0.006(3) -0.016(3)
C67 0.025(3) 0.018(3) 0.034(3) -0.004(2) 0.005(3) -0.002(2)
C68 0.031(3) 0.028(3) 0.044(4) 0.007(3) -0.004(3) -0.004(3)
C69 0.049(4) 0.038(4) 0.055(4) 0.018(3) 0.009(3) -0.001(3)
C70 0.053(5) 0.031(3) 0.068(5) 0.006(3) 0.020(4) -0.008(3)
C71 0.041(4) 0.035(4) 0.062(5) -0.008(3) 0.015(4) -0.016(3)
C72 0.038(4) 0.034(3) 0.038(4) -0.005(3) 0.004(3) -0.005(3)
C73 0.016(3) 0.021(3) 0.034(3) -0.002(3) -0.010(2) 0.001(2)
C74 0.021(3) 0.020(3) 0.035(3) 0.005(3) -0.009(3) -0.002(2)
C75 0.021(3) 0.031(3) 0.025(3) 0.007(3) 0.005(2) -0.003(2)
C76 0.029(3) 0.039(3) 0.029(3) 0.003(3) 0.004(3) 0.004(3)
C77 0.019(3) 0.062(4) 0.031(3) 0.008(3) 0.006(3) 0.015(3)
C78 0.023(3) 0.068(4) 0.032(4) 0.005(3) -0.001(3) -0.010(3)
C79 0.037(4) 0.039(3) 0.048(4) 0.007(3) 0.003(3) -0.005(3)
C80 0.021(3) 0.033(3) 0.047(4) 0.008(3) 0.006(3) 0.002(3)
C81 0.016(3) 0.038(3) 0.021(3) 0.007(3) -0.005(2) 0.006(2)
C82 0.027(3) 0.042(3) 0.028(3) 0.011(3) 0.003(3) 0.001(3)
C83 0.037(4) 0.071(5) 0.033(4) 0.019(4) 0.008(3) 0.006(3)
C84 0.064(5) 0.081(5) 0.024(4) -0.006(4) 0.007(3) 0.012(4)
C85 0.051(4) 0.052(4) 0.046(4) -0.020(4) -0.009(3) 0.011(3)
C86 0.029(3) 0.040(3) 0.035(4) 0.003(3) -0.003(3) 0.003(3)
C87 0.022(3) 0.021(3) 0.054(4) -0.009(3) 0.002(3) 0.002(2)
C88 0.035(4) 0.042(4) 0.051(4) -0.011(3) 0.002(3) 0.007(3)
C89 0.043(4) 0.052(4) 0.068(5) -0.020(4) 0.010(4) 0.010(3)
C90 0.034(4) 0.047(4) 0.096(6) -0.020(4) 0.001(4) 0.009(3)
C91 0.055(5) 0.032(4) 0.082(6) 0.007(4) -0.010(4) 0.010(3)
C92 0.047(4) 0.026(3) 0.057(4) 0.003(3) 0.008(3) 0.010(3)
Cl5 0.094(3) 0.116(3) 0.063(2) 0.004(2) 0.001(2) -0.037(2)
Cl6 0.054(3) 0.103(4) 0.094(3) -0.003(3) 0.016(2) -0.022(3)
C94 0.22(4) 0.09(2) 0.11(2) -0.018(17) -0.04(2) 0.07(2)
Cl7 0.145(14) 0.210(16) 0.61(4) 0.21(2) 0.177(19) 0.068(14)
Cl8 0.118(6) 0.127(6) 0.139(6) 0.009(5) -0.004(4) 0.054(4)

loop_
_atom_type_symbol
_atom_type_description
_atom_type_scat_dispersion_real
_atom_type_scat_dispersion_imag
_atom_type_scat_source
C C 0.0033 0.0016 'International Tables Vol C Tables 4.2.6.8 and 6.1.1.4'
H H 0.0000 0.0000 'International Tables Vol C Tables 4.2.6.8 and 6.1.1.4'
N N 0.0061 0.0033 'International Tables Vol C Tables 4.2.6.8 and 6.1.1.4'
O O 0.0106 0.0060 'International Tables Vol C Tables 4.2.6.8 and 6.1.1.4'
P P 0.1023 0.0942 'International Tables Vol C Tables 4.2.6.8 and 6.1.1.4'
Cl Cl 0.1484 0.1585 'International Tables Vol C Tables 4.2.6.8 and 6.1.1.4'
Mn Mn 0.3368 0.7283 'International Tables Vol C Tables 4.2.6.8 and 6.1.1.4'
Sn Sn -0.6537 1.4246 'International Tables Vol C Tables 4.2.6.8 and 6.1.1.4'

loop_
_geom_angle_atom_site_label_1
_geom_angle_atom_site_label_2
_geom_angle_atom_site_label_3
_geom_angle
_geom_angle_site_symmetry_1
_geom_angle_site_symmetry_3
_geom_angle_publ_flag
N1 Sn1 N2 178.09(15) . . ?
N1 Sn1 Cl3 91.19(11) . . ?
N2 Sn1 Cl3 90.62(11) . . ?
N1 Sn1 Cl2 91.15(12) . . ?
N2 Sn1 Cl2 89.41(12) . . ?
Cl3 Sn1 Cl2 90.75(5) . . ?
N1 Sn1 Cl4 89.19(11) . . ?
N2 Sn1 Cl4 88.98(11) . . ?
Cl3 Sn1 Cl4 178.55(5) . . ?
Cl2 Sn1 Cl4 90.64(5) . . ?
N1 Sn1 Cl1 90.15(12) . . ?
N2 Sn1 Cl1 89.33(12) . . ?
Cl3 Sn1 Cl1 88.12(5) . . ?
Cl2 Sn1 Cl1 178.30(5) . . ?
Cl4 Sn1 Cl1 90.48(5) . . ?
C29 Mn1 C28 170.1(2) . . ?
C29 Mn1 C1 86.4(2) . . ?
C28 Mn1 C1 84.7(2) . . ?
C29 Mn1 P3 91.47(16) . . ?
C28 Mn1 P3 93.99(15) . . ?
C1 Mn1 P3 96.32(15) . . ?
C29 Mn1 P1 94.20(15) . . ?
C28 Mn1 P1 93.31(15) . . ?
C1 Mn1 P1 166.44(15) . . ?
P3 Mn1 P1 97.20(5) . . ?
C29 Mn1 P2 88.20(16) . . ?
C28 Mn1 P2 87.95(15) . . ?
C1 Mn1 P2 94.24(15) . . ?
P3 Mn1 P2 169.39(6) . . ?
P1 Mn1 P2 72.25(5) . . ?
C73 Mn2 C74 175.8(2) . . ?
C73 Mn2 C2 87.2(2) . . ?
C74 Mn2 C2 89.8(2) . . ?
C73 Mn2 P6 86.45(15) . . ?
C74 Mn2 P6 96.68(15) . . ?
C2 Mn2 P6 94.54(15) . . ?
C73 Mn2 P5 91.85(15) . . ?
C74 Mn2 P5 90.52(15) . . ?
C2 Mn2 P5 168.70(15) . . ?
P6 Mn2 P5 96.64(6) . . ?
C73 Mn2 P4 91.51(15) . . ?
C74 Mn2 P4 85.90(15) . . ?
C2 Mn2 P4 95.69(14) . . ?
P6 Mn2 P4 169.45(6) . . ?
P5 Mn2 P4 73.07(5) . . ?
C10 P1 C4 105.4(2) . . ?
C10 P1 C3 104.6(2) . . ?
C4 P1 C3 105.1(2) . . ?
C10 P1 Mn1 123.56(18) . . ?
C4 P1 Mn1 119.89(16) . . ?
C3 P1 Mn1 94.81(15) . . ?
C16 P2 C22 103.3(2) . . ?
C16 P2 C3 108.2(2) . . ?
C22 P2 C3 106.7(2) . . ?
C16 P2 Mn1 117.84(16) . . ?
C22 P2 Mn1 124.11(19) . . ?
C3 P2 Mn1 95.09(16) . . ?
O2 P3 O1 96.02(17) . . ?
O2 P3 O3 97.09(18) . . ?
O1 P3 O3 103.51(17) . . ?
O2 P3 Mn1 121.09(14) . . ?
O1 P3 Mn1 114.87(14) . . ?
O3 P3 Mn1 120.06(13) . . ?
C49 P4 C55 100.8(2) . . ?
C49 P4 C48 106.9(2) . . ?
C55 P4 C48 107.6(2) . . ?
C49 P4 Mn2 122.63(17) . . ?
C55 P4 Mn2 121.96(16) . . ?
C48 P4 Mn2 95.38(16) . . ?
C67 P5 C61 104.2(2) . . ?
C67 P5 C48 104.5(2) . . ?
C61 P5 C48 106.4(2) . . ?
C67 P5 Mn2 124.52(18) . . ?
C61 P5 Mn2 119.01(17) . . ?
C48 P5 Mn2 95.45(16) . . ?
O7 P6 O8 101.80(18) . . ?
O7 P6 O6 99.29(18) . . ?
O8 P6 O6 100.04(18) . . ?
O7 P6 Mn2 125.56(13) . . ?
O8 P6 Mn2 109.38(14) . . ?
O6 P6 Mn2 117.06(13) . . ?
C30 O1 P3 125.5(3) . . ?
C36 O2 P3 129.7(3) . . ?
C42 O3 P3 119.1(3) . . ?
C75 O6 P6 125.6(3) . . ?
C81 O7 P6 126.6(3) . . ?
C87 O8 P6 126.1(3) . . ?
C1 N1 Sn1 170.6(4) . . ?
C2 N2 Sn1 164.6(4) . . ?
N1 C1 Mn1 178.1(5) . . ?
N2 C2 Mn2 178.0(4) . . ?
P2 C3 P1 94.6(2) . . ?
C9 C4 C5 119.0(5) . . ?
C9 C4 P1 119.0(4) . . ?
C5 C4 P1 122.1(4) . . ?
C6 C5 C4 120.0(5) . . ?
C7 C6 C5 120.2(5) . . ?
C8 C7 C6 119.8(5) . . ?
C7 C8 C9 120.5(5) . . ?
C8 C9 C4 120.5(5) . . ?
C15 C10 C11 119.1(5) . . ?
C15 C10 P1 119.9(4) . . ?
C11 C10 P1 120.9(4) . . ?
C12 C11 C10 119.6(5) . . ?
C13 C12 C11 121.2(5) . . ?
C14 C13 C12 119.8(5) . . ?
C13 C14 C15 119.8(5) . . ?
C10 C15 C14 120.4(5) . . ?
C21 C16 C17 118.7(5) . . ?
C21 C16 P2 124.0(4) . . ?
C17 C16 P2 117.0(4) . . ?
C18 C17 C16 119.0(6) . . ?
C19 C18 C17 121.9(6) . . ?
C18 C19 C20 119.0(6) . . ?
C21 C20 C19 120.0(6) . . ?
C20 C21 C16 121.5(5) . . ?
C23 C22 C27 119.0(5) . . ?
C23 C22 P2 121.6(4) . . ?
C27 C22 P2 119.4(4) . . ?
C22 C23 C24 120.8(5) . . ?
C25 C24 C23 119.9(6) . . ?
C24 C25 C26 119.8(6) . . ?
C25 C26 C27 120.3(6) . . ?
C26 C27 C22 120.2(5) . . ?
O4 C28 Mn1 172.9(4) . . ?
O5 C29 Mn1 175.8(4) . . ?
C35 C30 C31 121.0(5) . . ?
C35 C30 O1 116.7(5) . . ?
C31 C30 O1 122.3(5) . . ?
C30 C31 C32 118.5(6) . . ?
C33 C32 C31 120.6(6) . . ?
C34 C33 C32 119.7(6) . . ?
C33 C34 C35 121.8(6) . . ?
C34 C35 C30 118.5(5) . . ?
C41 C36 C37 121.5(5) . . ?
C41 C36 O2 114.2(5) . . ?
C37 C36 O2 124.3(4) . . ?
C36 C37 C38 118.4(5) . . ?
C39 C38 C37 120.4(5) . . ?
C40 C39 C38 120.3(5) . . ?
C39 C40 C41 120.0(5) . . ?
C36 C41 C40 119.5(5) . . ?
C43 C42 C47 122.2(5) . . ?
C43 C42 O3 117.4(5) . . ?
C47 C42 O3 120.3(4) . . ?
C44 C43 C42 118.6(5) . . ?
C43 C44 C45 120.5(5) . . ?
C46 C45 C44 120.0(5) . . ?
C45 C46 C47 121.2(5) . . ?
C42 C47 C46 117.4(5) . . ?
P4 C48 P5 95.2(2) . . ?
C54 C49 C50 118.7(5) . . ?
C54 C49 P4 119.5(4) . . ?
C50 C49 P4 121.7(4) . . ?
C51 C50 C49 120.3(5) . . ?
C52 C51 C50 120.6(5) . . ?
C51 C52 C53 120.3(5) . . ?
C52 C53 C54 119.8(5) . . ?
C49 C54 C53 120.3(5) . . ?
C60 C55 C56 119.3(5) . . ?
C60 C55 P4 119.0(4) . . ?
C56 C55 P4 121.5(4) . . ?
C57 C56 C55 120.9(5) . . ?
C56 C57 C58 119.9(5) . . ?
C59 C58 C57 119.7(5) . . ?
C58 C59 C60 120.4(5) . . ?
C55 C60 C59 119.8(5) . . ?
C66 C61 C62 118.7(5) . . ?
C66 C61 P5 119.8(4) . . ?
C62 C61 P5 121.0(4) . . ?
C63 C62 C61 120.3(6) . . ?
C64 C63 C62 120.1(6) . . ?
C63 C64 C65 120.0(6) . . ?
C66 C65 C64 120.4(7) . . ?
C65 C66 C61 120.5(6) . . ?
C68 C67 C72 118.9(5) . . ?
C68 C67 P5 121.0(4) . . ?
C72 C67 P5 120.0(4) . . ?
C67 C68 C69 120.3(5) . . ?
C70 C69 C68 119.5(6) . . ?
C69 C70 C71 120.9(6) . . ?
C70 C71 C72 119.7(6) . . ?
C71 C72 C67 120.6(6) . . ?
O10 C73 Mn2 177.7(5) . . ?
O9 C74 Mn2 175.1(4) . . ?
C80 C75 C76 122.2(5) . . ?
C80 C75 O6 119.1(5) . . ?
C76 C75 O6 118.6(5) . . ?
C75 C76 C77 117.8(5) . . ?
C78 C77 C76 121.5(5) . . ?
C77 C78 C79 118.9(5) . . ?
C78 C79 C80 121.2(6) . . ?
C75 C80 C79 118.4(5) . . ?
C86 C81 C82 122.0(5) . . ?
C86 C81 O7 121.1(4) . . ?
C82 C81 O7 116.9(5) . . ?
C83 C82 C81 119.0(5) . . ?
C84 C83 C82 120.0(5) . . ?
C83 C84 C85 121.0(6) . . ?
C84 C85 C86 119.6(6) . . ?
C81 C86 C85 118.3(5) . . ?
C88 C87 C92 121.9(5) . . ?
C88 C87 O8 117.6(5) . . ?
C92 C87 O8 120.4(5) . . ?
C87 C88 C89 119.1(6) . . ?
C90 C89 C88 120.7(6) . . ?
C89 C90 C91 119.9(6) . . ?
C92 C91 C90 120.4(6) . . ?
C87 C92 C91 118.0(6) . . ?
Cl6 C93 Cl5 110.2(11) . . ?
Cl7 C94 Cl8 116.7(18) . . ?

loop_
_geom_bond_atom_site_label_1
_geom_bond_atom_site_label_2
_geom_bond_distance
_geom_bond_site_symmetry_2
_geom_bond_publ_flag
Sn1 N1 2.140(4) . ?
Sn1 N2 2.147(4) . ?
Sn1 Cl3 2.4017(13) . ?
Sn1 Cl2 2.4090(14) . ?
Sn1 Cl4 2.4101(13) . ?
Sn1 Cl1 2.4104(14) . ?
Mn1 C29 1.841(5) . ?
Mn1 C28 1.842(5) . ?
Mn1 C1 1.928(5) . ?
Mn1 P3 2.2016(16) . ?
Mn1 P1 2.2965(15) . ?
Mn1 P2 2.3016(16) . ?
Mn2 C73 1.835(6) . ?
Mn2 C74 1.853(6) . ?
Mn2 C2 1.927(5) . ?
Mn2 P6 2.1895(15) . ?
Mn2 P5 2.2835(15) . ?
Mn2 P4 2.2870(15) . ?
P1 C10 1.824(5) . ?
P1 C4 1.838(5) . ?
P1 C3 1.853(5) . ?
P2 C16 1.819(5) . ?
P2 C22 1.820(5) . ?
P2 C3 1.837(5) . ?
P3 O2 1.607(3) . ?
P3 O1 1.616(3) . ?
P3 O3 1.633(3) . ?
P4 C49 1.814(5) . ?
P4 C55 1.829(5) . ?
P4 C48 1.842(5) . ?
P5 C67 1.820(5) . ?
P5 C61 1.829(5) . ?
P5 C48 1.844(5) . ?
P6 O7 1.613(3) . ?
P6 O8 1.613(3) . ?
P6 O6 1.621(3) . ?
O1 C30 1.422(6) . ?
O2 C36 1.396(5) . ?
O3 C42 1.413(6) . ?
O4 C28 1.137(5) . ?
O5 C29 1.147(5) . ?
O6 C75 1.412(6) . ?
O7 C81 1.407(5) . ?
O8 C87 1.413(6) . ?
O9 C74 1.145(5) . ?
O10 C73 1.151(5) . ?
N1 C1 1.156(5) . ?
N2 C2 1.164(6) . ?
C4 C9 1.389(7) . ?
C4 C5 1.394(7) . ?
C5 C6 1.392(7) . ?
C6 C7 1.384(7) . ?
C7 C8 1.374(7) . ?
C8 C9 1.382(7) . ?
C10 C15 1.392(7) . ?
C10 C11 1.394(6) . ?
C11 C12 1.388(7) . ?
C12 C13 1.381(7) . ?
C13 C14 1.374(7) . ?
C14 C15 1.405(7) . ?
C16 C21 1.392(7) . ?
C16 C17 1.408(7) . ?
C17 C18 1.387(8) . ?
C18 C19 1.383(8) . ?
C19 C20 1.390(8) . ?
C20 C21 1.379(7) . ?
C22 C23 1.367(7) . ?
C22 C27 1.389(7) . ?
C23 C24 1.390(7) . ?
C24 C25 1.372(8) . ?
C25 C26 1.374(8) . ?
C26 C27 1.383(7) . ?
C30 C35 1.379(7) . ?
C30 C31 1.381(7) . ?
C31 C32 1.392(8) . ?
C32 C33 1.369(8) . ?
C33 C34 1.353(8) . ?
C34 C35 1.375(7) . ?
C36 C41 1.375(6) . ?
C36 C37 1.377(6) . ?
C37 C38 1.388(7) . ?
C38 C39 1.379(7) . ?
C39 C40 1.370(7) . ?
C40 C41 1.379(7) . ?
C42 C43 1.383(6) . ?
C42 C47 1.394(7) . ?
C43 C44 1.374(7) . ?
C44 C45 1.396(8) . ?
C45 C46 1.362(7) . ?
C46 C47 1.396(7) . ?
C49 C54 1.389(7) . ?
C49 C50 1.398(6) . ?
C50 C51 1.382(7) . ?
C51 C52 1.360(7) . ?
C52 C53 1.384(7) . ?
C53 C54 1.392(7) . ?
C55 C60 1.387(6) . ?
C55 C56 1.390(7) . ?
C56 C57 1.379(7) . ?
C57 C58 1.392(7) . ?
C58 C59 1.377(7) . ?
C59 C60 1.400(7) . ?
C61 C66 1.391(7) . ?
C61 C62 1.395(7) . ?
C62 C63 1.392(7) . ?
C63 C64 1.370(9) . ?
C64 C65 1.385(9) . ?
C65 C66 1.378(8) . ?
C67 C68 1.391(7) . ?
C67 C72 1.391(7) . ?
C68 C69 1.400(7) . ?
C69 C70 1.370(8) . ?
C70 C71 1.380(8) . ?
C71 C72 1.385(7) . ?
C75 C80 1.374(7) . ?
C75 C76 1.382(7) . ?
C76 C77 1.394(7) . ?
C77 C78 1.376(7) . ?
C78 C79 1.379(7) . ?
C79 C80 1.389(7) . ?
C81 C86 1.376(7) . ?
C81 C82 1.382(6) . ?
C82 C83 1.373(7) . ?
C83 C84 1.368(8) . ?
C84 C85 1.382(8) . ?
C85 C86 1.391(7) . ?
C87 C88 1.371(7) . ?
C87 C92 1.384(7) . ?
C88 C89 1.382(7) . ?
C89 C90 1.362(8) . ?
C90 C91 1.392(9) . ?
C91 C92 1.391(7) . ?
C93 Cl6 1.68(2) . ?
C93 Cl5 1.77(2) . ?
C94 Cl7 1.66(3) . ?
C94 Cl8 1.73(2) . ?
